data_1511890
loop_
_publ_author_name
'Rajkumar, Sundaram'
'Shankland, Kenneth'
'Goodman, Jonathan M.'
'Cobb, Alexander J. A.'

_publ_section_title
;
 Organocatalytic domino reaction of cyanosulfones: access to complex
 cyclohexane systems with quaternary carbon centers.
;
_journal_issue 6
_journal_name_full 'Organic letters'
_journal_page_first 1386
_journal_page_last 1389
_journal_paper_doi 10.1021/ol400356k
_journal_volume 15
_journal_year 2013
_chemical_absolute_configuration ad
_chemical_formula_sum 'C27 H26 N2 O6 S'
_chemical_formula_weight 506.56
_chemical_name_systematic
;
 ?
;
_space_group_IT_number 19
_symmetry_cell_setting orthorhombic
_symmetry_space_group_name_Hall 'P 2ac 2ab'
_symmetry_space_group_name_H-M 'P 21 21 21'
_atom_sites_solution_hydrogens geom
_atom_sites_solution_primary direct
_atom_sites_solution_secondary difmap
_audit_creation_method SHELXL-97
_cell_angle_alpha 90.00
_cell_angle_beta 90.00
_cell_angle_gamma 90.00
_cell_formula_units_Z 4
_cell_length_a 6.945(3)
_cell_length_b 17.2536(5)
_cell_length_c 20.6291(10)
_cell_measurement_reflns_used 16776
_cell_measurement_temperature 150(2)
_cell_measurement_theta_max 61.1163
_cell_measurement_theta_min 3.3366
_cell_volume 2471.9(11)
_computing_structure_refinement 'SHELXL-97 (Sheldrick, 2008)'
_diffrn_ambient_temperature 150(2)
_diffrn_measured_fraction_theta_full 0.983
_diffrn_measured_fraction_theta_max 0.983
_diffrn_measurement_device_type 'Xcalibur, Sapphire3, Gemini ultra'
_diffrn_measurement_method '\w scans'
_diffrn_radiation_monochromator mirror
_diffrn_radiation_source 'Enhance Ultra (Cu) X-ray Source'
_diffrn_radiation_type CuK\a
_diffrn_radiation_wavelength 1.54180
_diffrn_reflns_av_R_equivalents 0.1525
_diffrn_reflns_av_sigmaI/netI 0.0481
_diffrn_reflns_limit_h_max 7
_diffrn_reflns_limit_h_min -7
_diffrn_reflns_limit_k_max 19
_diffrn_reflns_limit_k_min -19
_diffrn_reflns_limit_l_max 23
_diffrn_reflns_limit_l_min -23
_diffrn_reflns_number 41878
_diffrn_reflns_theta_full 60.83
_diffrn_reflns_theta_max 60.83
_diffrn_reflns_theta_min 3.34
_exptl_absorpt_coefficient_mu 1.551
_exptl_absorpt_correction_T_max 0.8860
_exptl_absorpt_correction_T_min 0.8357
_exptl_absorpt_correction_type multi-scan
_exptl_absorpt_process_details
;
CrysAlisPro, Agilent Technologies,
Version 1.171.35.19 (release 27-10-2011 CrysAlis171 .NET)
(compiled Oct 27 2011,15:02:11)
Empirical absorption correction using spherical harmonics,
 implemented in SCALE3 ABSPACK scaling algorithm.
;
_exptl_crystal_density_diffrn 1.361
_exptl_crystal_density_method 'not measured'
_exptl_crystal_F_000 1064
_exptl_crystal_size_max 0.12
_exptl_crystal_size_mid 0.09
_exptl_crystal_size_min 0.08
_refine_diff_density_max 0.264
_refine_diff_density_min -0.301
_refine_diff_density_rms 0.039
_refine_ls_abs_structure_details 'Flack H D (1983), Acta Cryst. A39, 876-881'
_refine_ls_abs_structure_Flack 0.022(17)
_refine_ls_extinction_method none
_refine_ls_goodness_of_fit_ref 1.079
_refine_ls_hydrogen_treatment constr
_refine_ls_matrix_type full
_refine_ls_number_parameters 326
_refine_ls_number_reflns 3681
_refine_ls_number_restraints 0
_refine_ls_restrained_S_all 1.079
_refine_ls_R_factor_all 0.0410
_refine_ls_R_factor_gt 0.0347
_refine_ls_shift/su_max 0.000
_refine_ls_shift/su_mean 0.000
_refine_ls_structure_factor_coef Fsqd
_refine_ls_weighting_details 'calc w=1/[\s^2^(Fo^2^)+(0.0444P)^2^+0.0289P] where P=(Fo^2^+2Fc^2^)/3'
_refine_ls_weighting_scheme calc
_refine_ls_wR_factor_gt 0.0814
_refine_ls_wR_factor_ref 0.0850
_reflns_number_gt 3329
_reflns_number_total 3681
_reflns_threshold_expression >2\s(I)
_cod_data_source_file ol400356k_si_001.cif
_cod_data_source_block org_lett_3g
_cod_database_code 1511890

loop_
_symmetry_equiv_pos_as_xyz
'x, y, z'
'-x+1/2, -y, z+1/2'
'x+1/2, -y+1/2, -z'
'-x, y+1/2, -z+1/2'

loop_
_atom_site_label
_atom_site_type_symbol
_atom_site_fract_x
_atom_site_fract_y
_atom_site_fract_z
_atom_site_U_iso_or_equiv
_atom_site_adp_type
_atom_site_occupancy
_atom_site_symmetry_multiplicity
_atom_site_calc_flag
_atom_site_refinement_flags
S1 S -0.23222(9) -0.02561(3) 0.06860(3) 0.02498(16) Uani 1 1 d .
O1 O -0.2743(3) -0.05346(9) 0.13252(7) 0.0328(4) Uani 1 1 d .
O2 O -0.3607(2) 0.02790(9) 0.03694(8) 0.0293(4) Uani 1 1 d .
O5 O -0.1288(3) 0.16404(11) 0.25383(9) 0.0490(5) Uani 1 1 d .
O4 O 0.3925(3) 0.18041(11) -0.05773(10) 0.0486(5) Uani 1 1 d .
N2 N 0.2496(4) 0.18329(10) -0.02475(9) 0.0298(5) Uani 1 1 d .
C6 C 0.2296(4) 0.12672(11) 0.03112(11) 0.0240(5) Uani 1 1 d .
H6 H 0.3444 0.0918 0.0316 0.029 Uiso 1 1 calc R
C1 C 0.0481(4) 0.07779(12) 0.01720(11) 0.0223(5) Uani 1 1 d .
H1 H -0.0613 0.1148 0.0112 0.027 Uiso 1 1 calc R
O3 O 0.1205(3) 0.23005(11) -0.03320(10) 0.0520(5) Uani 1 1 d .
C12 C 0.0753(3) 0.03523(12) -0.04712(11) 0.0245(5) Uani 1 1 d .
C20 C 0.2650(4) -0.05373(13) -0.11322(13) 0.0370(6) Uani 1 1 d .
H20 H 0.3699 -0.0889 -0.1164 0.044 Uiso 1 1 calc R
C13 C -0.0466(4) 0.05026(12) -0.10202(11) 0.0259(6) Uani 1 1 d .
O6 O -0.3266(4) 0.23702(13) 0.19458(10) 0.0727(8) Uani 1 1 d .
N1 N 0.2528(4) -0.08041(11) 0.10583(11) 0.0407(5) Uani 1 1 d .
C22 C -0.2009(3) -0.10619(12) 0.01755(11) 0.0252(6) Uani 1 1 d .
C2 C 0.0003(3) 0.02733(12) 0.07779(11) 0.0227(5) Uani 1 1 d .
C3 C -0.0132(3) 0.07761(12) 0.14163(11) 0.0254(5) Uani 1 1 d .
H3 H -0.0302 0.0414 0.1790 0.030 Uiso 1 1 calc R
C27 C -0.2533(4) -0.09973(12) -0.04745(11) 0.0276(5) Uani 1 1 d .
H27 H -0.3027 -0.0523 -0.0639 0.033 Uiso 1 1 calc R
C15 C -0.3210(4) 0.11044(14) -0.15474(12) 0.0352(7) Uani 1 1 d .
H15 H -0.4291 0.1441 -0.1526 0.042 Uiso 1 1 calc R
C5 C 0.2258(4) 0.17334(13) 0.09375(10) 0.0272(5) Uani 1 1 d .
H5A H 0.1268 0.2145 0.0908 0.033 Uiso 1 1 calc R
H5B H 0.3524 0.1984 0.1007 0.033 Uiso 1 1 calc R
C24 C -0.1187(4) -0.23952(14) 0.00232(15) 0.0406(7) Uani 1 1 d .
H24 H -0.0755 -0.2878 0.0190 0.049 Uiso 1 1 calc R
C17 C -0.1270(4) 0.02325(15) -0.21609(12) 0.0363(6) Uani 1 1 d .
H17 H -0.0998 -0.0029 -0.2555 0.044 Uiso 1 1 calc R
C7 C -0.1851(4) 0.13365(13) 0.14118(12) 0.0306(6) Uani 1 1 d .
H2A H -0.1702 0.1704 0.1047 0.037 Uiso 1 1 calc R
H2B H -0.3049 0.1038 0.1339 0.037 Uiso 1 1 calc R
C18 C -0.0067(4) 0.01111(13) -0.16188(11) 0.0290(6) Uani 1 1 d .
C11 C 0.1440(4) -0.03352(13) 0.09158(12) 0.0265(5) Uani 1 1 d .
C23 C -0.1348(4) -0.17611(13) 0.04318(14) 0.0330(6) Uani 1 1 d .
H23 H -0.1015 -0.1802 0.0877 0.040 Uiso 1 1 calc R
C14 C -0.2082(4) 0.10089(13) -0.10103(12) 0.0291(6) Uani 1 1 d .
H14 H -0.2382 0.1285 -0.0625 0.035 Uiso 1 1 calc R
C8 C -0.2042(4) 0.17893(14) 0.20345(12) 0.0357(7) Uani 1 1 d .
C19 C 0.1508(4) -0.04031(14) -0.16573(13) 0.0370(7) Uani 1 1 d .
H19 H 0.1775 -0.0659 -0.2055 0.044 Uiso 1 1 calc R
C26 C -0.2325(4) -0.16336(13) -0.08763(12) 0.0357(6) Uani 1 1 d .
H26 H -0.2641 -0.1594 -0.1323 0.043 Uiso 1 1 calc R
C4 C 0.1801(3) 0.11962(13) 0.15052(12) 0.0284(6) Uani 1 1 d .
H4A H 0.1761 0.1503 0.1910 0.034 Uiso 1 1 calc R
H4B H 0.2842 0.0807 0.1548 0.034 Uiso 1 1 calc R
C16 C -0.2807(4) 0.07161(14) -0.21291(12) 0.0380(7) Uani 1 1 d .
H16 H -0.3605 0.0791 -0.2498 0.046 Uiso 1 1 calc R
C21 C 0.2280(4) -0.01566(12) -0.05440(12) 0.0304(5) Uani 1 1 d .
H21 H 0.3102 -0.0251 -0.0185 0.036 Uiso 1 1 calc R
C25 C -0.1652(4) -0.23300(14) -0.06254(14) 0.0374(7) Uani 1 1 d .
H25 H -0.1510 -0.2766 -0.0903 0.045 Uiso 1 1 calc R
C9 C -0.3634(6) 0.2905(2) 0.24980(16) 0.0728(12) Uani 1 1 d .
H9A H -0.2567 0.2875 0.2815 0.087 Uiso 1 1 calc R
H9B H -0.3732 0.3446 0.2341 0.087 Uiso 1 1 calc R
C10 C -0.5447(6) 0.2668(2) 0.28028(18) 0.0771(12) Uani 1 1 d .
H10A H -0.6483 0.2680 0.2480 0.116 Uiso 1 1 calc R
H10B H -0.5756 0.3025 0.3158 0.116 Uiso 1 1 calc R
H10C H -0.5315 0.2141 0.2974 0.116 Uiso 1 1 calc R

loop_
_atom_site_aniso_label
_atom_site_aniso_U_11
_atom_site_aniso_U_22
_atom_site_aniso_U_33
_atom_site_aniso_U_23
_atom_site_aniso_U_13
_atom_site_aniso_U_12
S1 0.0248(3) 0.0246(3) 0.0255(3) 0.0017(2) -0.0001(3) -0.0011(3)
O1 0.0355(10) 0.0385(9) 0.0244(8) 0.0049(7) 0.0011(8) -0.0067(9)
O2 0.0240(9) 0.0302(8) 0.0337(9) 0.0026(7) -0.0041(7) 0.0058(8)
O5 0.0673(14) 0.0513(12) 0.0285(11) -0.0048(9) -0.0009(10) 0.0186(11)
O4 0.0435(12) 0.0509(11) 0.0515(12) 0.0072(9) 0.0206(11) -0.0050(10)
N2 0.0360(13) 0.0245(9) 0.0288(11) -0.0022(8) 0.0051(12) -0.0079(11)
C6 0.0282(14) 0.0189(9) 0.0249(12) 0.0026(8) 0.0010(12) 0.0020(11)
C1 0.0233(13) 0.0204(11) 0.0232(13) 0.0014(9) -0.0007(11) 0.0042(10)
O3 0.0593(14) 0.0447(11) 0.0521(13) 0.0240(10) 0.0134(11) 0.0189(11)
C12 0.0242(14) 0.0224(11) 0.0269(13) -0.0015(10) 0.0006(10) -0.0033(10)
C20 0.0367(16) 0.0316(13) 0.0427(15) -0.0106(11) 0.0021(14) 0.0066(13)
C13 0.0309(14) 0.0208(11) 0.0259(13) 0.0009(9) 0.0013(11) -0.0050(10)
O6 0.116(2) 0.0672(14) 0.0352(11) -0.0101(10) 0.0026(12) 0.0580(14)
N1 0.0388(13) 0.0254(10) 0.0578(14) 0.0007(9) -0.0122(13) 0.0017(12)
C22 0.0211(14) 0.0217(10) 0.0327(13) 0.0022(10) 0.0011(10) -0.0029(10)
C2 0.0220(13) 0.0203(10) 0.0257(13) 0.0010(10) -0.0019(10) 0.0004(10)
C3 0.0313(15) 0.0246(12) 0.0201(12) 0.0007(9) 0.0003(11) -0.0003(11)
C27 0.0269(14) 0.0253(10) 0.0306(13) 0.0012(9) 0.0001(12) -0.0055(11)
C15 0.0393(17) 0.0365(13) 0.0299(14) 0.0005(11) -0.0029(12) 0.0049(12)
C5 0.0295(14) 0.0231(10) 0.0291(12) -0.0017(9) -0.0018(12) 0.0001(12)
C24 0.0310(16) 0.0234(12) 0.067(2) 0.0016(12) -0.0045(14) -0.0017(11)
C17 0.0476(17) 0.0351(14) 0.0262(13) -0.0064(11) 0.0003(12) -0.0040(14)
C7 0.0366(17) 0.0293(12) 0.0259(13) 0.0000(10) 0.0014(11) 0.0040(11)
C18 0.0367(16) 0.0249(12) 0.0253(13) -0.0015(10) 0.0025(11) -0.0058(11)
C11 0.0273(14) 0.0204(12) 0.0318(14) 0.0011(10) -0.0031(11) -0.0023(12)
C23 0.0287(15) 0.0264(12) 0.0439(15) 0.0061(11) -0.0060(12) -0.0054(11)
C14 0.0343(16) 0.0256(11) 0.0274(13) 0.0003(10) 0.0006(11) 0.0017(11)
C8 0.053(2) 0.0262(12) 0.0284(14) 0.0007(10) 0.0056(13) 0.0085(13)
C19 0.0452(17) 0.0332(14) 0.0324(15) -0.0109(11) 0.0044(13) -0.0004(13)
C26 0.0362(16) 0.0348(13) 0.0360(14) -0.0056(10) 0.0029(13) -0.0119(13)
C4 0.0313(16) 0.0279(12) 0.0262(13) -0.0003(10) -0.0042(11) 0.0011(11)
C16 0.0467(18) 0.0408(14) 0.0264(14) 0.0011(10) -0.0085(13) -0.0011(14)
C21 0.0275(14) 0.0289(11) 0.0346(13) -0.0017(10) -0.0007(11) 0.0010(12)
C25 0.0336(16) 0.0278(12) 0.0509(17) -0.0076(12) 0.0039(13) -0.0039(11)
C9 0.106(3) 0.069(2) 0.0437(19) -0.0007(16) 0.021(2) 0.052(2)
C10 0.108(3) 0.065(2) 0.059(2) -0.0112(18) -0.016(2) 0.024(2)

loop_
_atom_type_symbol
_atom_type_description
_atom_type_scat_dispersion_real
_atom_type_scat_dispersion_imag
_atom_type_scat_source
C C 0.0181 0.0091 'International Tables Vol C Tables 4.2.6.8 and 6.1.1.4'
H H 0.0000 0.0000 'International Tables Vol C Tables 4.2.6.8 and 6.1.1.4'
N N 0.0311 0.0180 'International Tables Vol C Tables 4.2.6.8 and 6.1.1.4'
O O 0.0492 0.0322 'International Tables Vol C Tables 4.2.6.8 and 6.1.1.4'
S S 0.3331 0.5567 'International Tables Vol C Tables 4.2.6.8 and 6.1.1.4'

loop_
_geom_angle_atom_site_label_1
_geom_angle_atom_site_label_2
_geom_angle_atom_site_label_3
_geom_angle
O1 S1 O2 120.35(11)
O1 S1 C22 108.14(10)
O2 S1 C22 108.18(10)
O1 S1 C2 104.32(10)
O2 S1 C2 105.58(10)
C22 S1 C2 109.94(10)
O4 N2 O3 123.6(2)
O4 N2 C6 118.6(2)
O3 N2 C6 117.9(2)
N2 C6 C5 107.84(15)
N2 C6 C1 106.58(18)
C5 C6 C1 115.6(2)
C12 C1 C6 108.84(18)
C12 C1 C2 117.01(17)
C6 C1 C2 109.26(18)
C21 C12 C13 118.7(2)
C21 C12 C1 119.6(2)
C13 C12 C1 121.6(2)
C19 C20 C21 120.1(2)
C14 C13 C18 117.0(2)
C14 C13 C12 124.3(2)
C18 C13 C12 118.7(2)
C8 O6 C9 118.2(2)
C27 C22 C23 121.3(2)
C27 C22 S1 118.74(16)
C23 C22 S1 119.85(19)
C11 C2 C1 114.08(19)
C11 C2 C3 105.67(18)
C1 C2 C3 111.99(17)
C11 C2 S1 104.86(15)
C1 C2 S1 112.10(15)
C3 C2 S1 107.58(15)
C7 C3 C4 112.51(18)
C7 C3 C2 112.76(19)
C4 C3 C2 107.84(18)
C26 C27 C22 119.0(2)
C14 C15 C16 121.4(2)
C6 C5 C4 109.50(17)
C25 C24 C23 120.4(2)
C16 C17 C18 121.2(2)
C8 C7 C3 112.9(2)
C19 C18 C17 120.5(2)
C19 C18 C13 119.6(2)
C17 C18 C13 119.9(2)
N1 C11 C2 176.2(3)
C24 C23 C22 118.6(3)
C15 C14 C13 121.0(2)
O5 C8 O6 124.4(2)
O5 C8 C7 126.3(2)
O6 C8 C7 109.3(2)
C20 C19 C18 120.9(2)
C27 C26 C25 119.9(2)
C5 C4 C3 112.1(2)
C17 C16 C15 119.5(2)
C12 C21 C20 122.1(2)
C24 C25 C26 120.7(2)
C10 C9 O6 107.6(3)

loop_
_geom_bond_atom_site_label_1
_geom_bond_atom_site_label_2
_geom_bond_distance
S1 O1 1.4336(16)
S1 O2 1.4405(16)
S1 C22 1.758(2)
S1 C2 1.865(2)
O5 C8 1.192(3)
O4 N2 1.204(3)
N2 O3 1.219(3)
N2 C6 1.517(3)
C6 C5 1.522(3)
C6 C1 1.544(3)
C1 C12 1.528(3)
C1 C2 1.559(3)
C12 C21 1.385(3)
C12 C13 1.437(3)
C20 C19 1.363(4)
C20 C21 1.404(3)
C13 C14 1.423(3)
C13 C18 1.434(3)
O6 C8 1.327(3)
O6 C9 1.488(4)
N1 C11 1.146(3)
C22 C27 1.394(3)
C22 C23 1.395(3)
C2 C11 1.476(3)
C2 C3 1.580(3)
C3 C7 1.536(3)
C3 C4 1.537(3)
C27 C26 1.383(3)
C15 C14 1.367(3)
C15 C16 1.403(3)
C5 C4 1.527(3)
C24 C25 1.381(4)
C24 C23 1.386(4)
C17 C16 1.357(4)
C17 C18 1.412(4)
C7 C8 1.509(3)
C18 C19 1.411(4)
C26 C25 1.389(4)
C9 C10 1.465(5)
